data_4501471
loop_
_publ_author_name
'Nikonova, Olesya A.'
'Nedelec, Jean-Marie'
'Kessler, Vadim G.'
'Seisenbaeva, Gulaim A.'

_publ_section_title
;
 Precursor-directed assembly of complex oxide nanobeads: the role of
 strongly coordinated inorganic anions.
;
_journal_issue 18
_journal_name_full 'Langmuir : the ACS journal of surfaces and colloids'
_journal_page_first 11622
_journal_page_last 11628
_journal_paper_doi 10.1021/la2028719
_journal_volume 27
_journal_year 2011
_chemical_formula_sum 'C28 H70 Nb2 O24 Re2 Ta2'
_chemical_formula_weight 1710.96
_chemical_name_systematic
; 
 ? 
;
_space_group_IT_number 14
_symmetry_cell_setting monoclinic
_symmetry_space_group_name_Hall '-P 2yn'
_symmetry_space_group_name_H-M 'P 1 21/n 1'
_atom_sites_solution_hydrogens geom
_atom_sites_solution_primary direct
_atom_sites_solution_secondary difmap
_audit_creation_method SHELXL-97
_cell_angle_alpha 90.00
_cell_angle_beta 100.422(10)
_cell_angle_gamma 90.00
_cell_formula_units_Z 2
_cell_length_a 13.165(5)
_cell_length_b 13.484(6)
_cell_length_c 14.961(7)
_cell_measurement_reflns_used 3097
_cell_measurement_temperature 295(2)
_cell_measurement_theta_max 27.34
_cell_measurement_theta_min 2.18
_cell_volume 2612(2)
_computing_cell_refinement 'Bruker SAINTPLUS'
_computing_data_collection 'Bruker SMART'
_computing_data_reduction 'Bruker SAINTPLUS'
_computing_molecular_graphics 'Bruker SHELXTL-6.31'
_computing_publication_material 'Bruker SHELXTL-6.31'
_computing_structure_refinement 'SHELXL-97 (Sheldrick, 1997)'
_computing_structure_solution 'SHELXS-97 (Sheldrick, 1990)'
_diffrn_ambient_temperature 295(2)
_diffrn_measured_fraction_theta_full 0.993
_diffrn_measured_fraction_theta_max 0.993
_diffrn_measurement_device_type 'Bruker SMART CCD 1k'
_diffrn_measurement_method 'Omega scan'
_diffrn_radiation_monochromator graphite
_diffrn_radiation_source 'fine-focus sealed tube'
_diffrn_radiation_type MoK\a
_diffrn_radiation_wavelength 0.71073
_diffrn_reflns_av_R_equivalents 0.0853
_diffrn_reflns_av_sigmaI/netI 0.1305
_diffrn_reflns_limit_h_max 13
_diffrn_reflns_limit_h_min -13
_diffrn_reflns_limit_k_max 13
_diffrn_reflns_limit_k_min -5
_diffrn_reflns_limit_l_max 15
_diffrn_reflns_limit_l_min -14
_diffrn_reflns_number 6477
_diffrn_reflns_theta_full 21.00
_diffrn_reflns_theta_max 21.00
_diffrn_reflns_theta_min 1.90
_exptl_absorpt_coefficient_mu 9.280
_exptl_absorpt_correction_T_max 0.4889
_exptl_absorpt_correction_T_min 0.1809
_exptl_absorpt_correction_type multi-scan
_exptl_absorpt_process_details 'Bruker SADABS'
_exptl_crystal_colour beige
_exptl_crystal_density_diffrn 2.175
_exptl_crystal_density_meas ?
_exptl_crystal_density_method 'not measured'
_exptl_crystal_description needle
_exptl_crystal_F_000 1616
_exptl_crystal_size_max 0.28
_exptl_crystal_size_mid 0.12
_exptl_crystal_size_min 0.09
_refine_diff_density_max 1.423
_refine_diff_density_min -2.279
_refine_diff_density_rms 0.185
_refine_ls_extinction_coef none
_refine_ls_extinction_method none
_refine_ls_goodness_of_fit_ref 1.072
_refine_ls_hydrogen_treatment constr
_refine_ls_matrix_type full
_refine_ls_number_parameters 239
_refine_ls_number_reflns 2783
_refine_ls_number_restraints 184
_refine_ls_restrained_S_all 1.061
_refine_ls_R_factor_all 0.1842
_refine_ls_R_factor_gt 0.0944
_refine_ls_shift/su_max 0.000
_refine_ls_shift/su_mean 0.000
_refine_ls_structure_factor_coef Fsqd
_refine_ls_weighting_details 'calc w=1/[\s^2^(Fo^2^)+(0.0771P)^2^+51.6927P] where P=(Fo^2^+2Fc^2^)/3'
_refine_ls_weighting_scheme calc
_refine_ls_wR_factor_gt 0.1896
_refine_ls_wR_factor_ref 0.2116
_reflns_number_gt 1738
_reflns_number_total 2783
_reflns_threshold_expression >2sigma(I)
_cod_data_source_file la2028719_si_003.cif
_cod_data_source_block tanbre1m
_cod_depositor_comments
;
The following automatic conversions were performed:

'_symmetry_cell_setting' value 'Monoclinic' changed to 'monoclinic'
according to /home/saulius/struct/CIF-dictionaries/cif_core.dic
dictionary named 'cif_core.dic' version 2.4.1 from
2010-06-29.

'_exptl_absorpt_correction_type' value 'Multi-scan'
changed to 'multi-scan' according to
/home/saulius/struct/CIF-dictionaries/cif_core.dic dictionary named
'cif_core.dic' version 2.4.1 from 2010-06-29.

Automatic conversion script
Id: cif_fix_values 1715 2011-07-08 13:25:40Z adriana 

The following automatic conversions were performed:

'_exptl_crystal_density_meas' value 'not measured' was changed to '?'
- the value is perceived as not measured.

Automatic conversion script
Id: cif_fix_values 3008 2015-01-20 13:52:24Z robertas 
;
_cod_original_cell_volume 2612.2(19)
_cod_original_sg_symbol_H-M P2(1)/n
_cod_database_code 4501471

loop_
_symmetry_equiv_pos_as_xyz
'x, y, z'
'-x+1/2, y+1/2, -z+1/2'
'-x, -y, -z'
'x-1/2, -y-1/2, z-1/2'

loop_
_atom_site_label
_atom_site_type_symbol
_atom_site_fract_x
_atom_site_fract_y
_atom_site_fract_z
_atom_site_U_iso_or_equiv
_atom_site_adp_type
_atom_site_occupancy
_atom_site_symmetry_multiplicity
_atom_site_calc_flag
_atom_site_refinement_flags
Ta2 Ta 0.54346(15) 0.15389(14) 0.08023(15) 0.0747(11) Uani 0.158(10) 1 d PU
Nb2 Nb 0.54346(15) 0.15389(14) 0.08023(15) 0.0747(11) Uani 0.842(10) 1 d PU
Ta3 Ta 0.34566(9) -0.05369(11) 0.08740(11) 0.0750(8) Uani 0.643(12) 1 d PU
Nb3 Nb 0.34566(9) -0.05369(11) 0.08740(11) 0.0750(8) Uani 0.357(12) 1 d PU
RE1 Ta 0.74930(15) 0.35861(13) 0.08381(13) 0.1338(11) Uani 1 1 d U
O9 O 0.4549(11) 0.0545(11) 0.0821(11) 0.074(4) Uani 1 1 d U
O1 O 0.5394(10) 0.1494(10) -0.0593(11) 0.062(4) Uiso 1 1 d U
O5 O 0.6612(11) 0.0609(12) 0.0535(11) 0.074(4) Uani 1 1 d U
O3 O 0.6595(16) 0.2695(14) 0.0695(13) 0.117(6) Uani 1 1 d U
O8 O 0.2445(13) 0.0436(18) 0.0796(15) 0.118(7) Uani 1 1 d U
O4 O 0.5986(14) 0.1573(14) 0.2037(15) 0.105(6) Uiso 1 1 d U
O7 O 0.2513(13) -0.1561(16) 0.0879(15) 0.118(7) Uani 1 1 d U
O6 O 0.3906(14) -0.0592(14) 0.2077(14) 0.099(6) Uiso 1 1 d U
O2 O 0.4495(16) 0.2594(14) 0.0691(16) 0.119(6) Uani 1 1 d U
O10 O 0.744(2) 0.416(2) -0.001(2) 0.165(10) Uani 1 1 d U
O11 O 0.730(3) 0.423(3) 0.147(3) 0.219(15) Uiso 1 1 d U
O12 O 0.882(3) 0.309(3) 0.100(3) 0.267(17) Uiso 1 1 d U
C51 C 0.7221(19) 0.0007(19) 0.1172(19) 0.084(7) Uani 1 1 d U
H12B H 0.7197 -0.0665 0.0938 0.101 Uiso 1 1 calc R
H12C H 0.6928 -0.0002 0.1722 0.101 Uiso 1 1 calc R
C11 C 0.467(2) 0.201(2) -0.127(2) 0.092(7) Uani 1 1 d U
H13A H 0.4435 0.1559 -0.1773 0.111 Uiso 1 1 calc R
H13B H 0.4070 0.2189 -0.1012 0.111 Uiso 1 1 calc R
C62 C 0.406(4) -0.026(5) 0.363(3) 0.22(2) Uani 1 1 d U
H25A H 0.4576 -0.0038 0.4128 0.324 Uiso 1 1 calc R
H25B H 0.3829 -0.0911 0.3761 0.324 Uiso 1 1 calc R
H25C H 0.3489 0.0190 0.3541 0.324 Uiso 1 1 calc R
C82 C 0.124(3) 0.135(4) 0.109(5) 0.25(2) Uani 1 1 d U
H26A H 0.0965 0.2010 0.0965 0.371 Uiso 1 1 calc R
H26B H 0.1258 0.1206 0.1725 0.371 Uiso 1 1 calc R
H26C H 0.0801 0.0882 0.0727 0.371 Uiso 1 1 calc R
C22 C 0.434(4) 0.408(3) 0.137(4) 0.20(2) Uani 1 1 d U
H15A H 0.4065 0.4739 0.1243 0.305 Uiso 1 1 calc R
H15B H 0.5062 0.4128 0.1626 0.305 Uiso 1 1 calc R
H15C H 0.3983 0.3766 0.1799 0.305 Uiso 1 1 calc R
C42 C 0.661(3) 0.182(4) 0.357(3) 0.193(19) Uani 1 1 d U
H16A H 0.7150 0.2158 0.3967 0.289 Uiso 1 1 calc R
H16B H 0.6645 0.1120 0.3706 0.289 Uiso 1 1 calc R
H16C H 0.5951 0.2070 0.3654 0.289 Uiso 1 1 calc R
C52 C 0.830(2) 0.032(3) 0.140(2) 0.129(12) Uani 1 1 d U
H10B H 0.8671 -0.0121 0.1851 0.194 Uiso 1 1 calc R
H10C H 0.8334 0.0983 0.1644 0.194 Uiso 1 1 calc R
H10D H 0.8607 0.0307 0.0868 0.194 Uiso 1 1 calc R
C12 C 0.508(3) 0.292(2) -0.164(2) 0.128(12) Uani 1 1 d U
H10E H 0.4550 0.3214 -0.2081 0.192 Uiso 1 1 calc R
H10F H 0.5657 0.2745 -0.1914 0.192 Uiso 1 1 calc R
H10G H 0.5295 0.3375 -0.1149 0.192 Uiso 1 1 calc R
C71 C 0.171(3) -0.209(3) 0.115(3) 0.140(12) Uani 1 1 d U
H24A H 0.1699 -0.2722 0.0844 0.168 Uiso 1 1 calc R
H24B H 0.1957 -0.2231 0.1793 0.168 Uiso 1 1 calc R
C61 C 0.445(3) -0.030(3) 0.292(2) 0.133(11) Uani 1 1 d U
H10A H 0.4705 0.0365 0.2836 0.159 Uiso 1 1 calc R
H10H H 0.5045 -0.0725 0.3056 0.159 Uiso 1 1 calc R
C21 C 0.422(3) 0.358(2) 0.064(3) 0.131(11) Uani 1 1 d U
H11B H 0.4610 0.3901 0.0229 0.158 Uiso 1 1 calc R
H11C H 0.3496 0.3617 0.0356 0.158 Uiso 1 1 calc R
C41 C 0.671(3) 0.194(4) 0.280(3) 0.163(14) Uani 1 1 d U
H11A H 0.7375 0.1672 0.2745 0.195 Uiso 1 1 calc R
H11D H 0.6748 0.2653 0.2713 0.195 Uiso 1 1 calc R
C81 C 0.200(3) 0.131(3) 0.095(4) 0.174(14) Uani 1 1 d U
H12A H 0.2451 0.1636 0.1445 0.209 Uiso 1 1 calc R
H12D H 0.2001 0.1722 0.0412 0.209 Uiso 1 1 calc R
C72 C 0.097(3) -0.191(4) 0.112(4) 0.23(2) Uani 1 1 d U
H24B H 0.0617 -0.2443 0.1356 0.344 Uiso 1 1 calc R
H24C H 0.0662 -0.1797 0.0493 0.344 Uiso 1 1 calc R
H24D H 0.0920 -0.1319 0.1463 0.344 Uiso 1 1 calc R

loop_
_atom_site_aniso_label
_atom_site_aniso_U_11
_atom_site_aniso_U_22
_atom_site_aniso_U_33
_atom_site_aniso_U_23
_atom_site_aniso_U_13
_atom_site_aniso_U_12
Ta2 0.0897(16) 0.0564(14) 0.0691(18) -0.0079(11) -0.0093(11) -0.0116(9)
Nb2 0.0897(16) 0.0564(14) 0.0691(18) -0.0079(11) -0.0093(11) -0.0116(9)
Ta3 0.0611(9) 0.0843(12) 0.0749(13) 0.0052(9) -0.0006(7) -0.0079(7)
Nb3 0.0611(9) 0.0843(12) 0.0749(13) 0.0052(9) -0.0006(7) -0.0079(7)
RE1 0.1677(17) 0.1107(14) 0.1104(17) -0.0031(11) -0.0087(12) -0.0828(12)
O9 0.067(7) 0.070(7) 0.077(12) -0.011(9) -0.004(8) -0.012(5)
O5 0.062(6) 0.089(9) 0.063(11) 0.019(8) -0.011(6) -0.007(6)
O3 0.146(12) 0.100(10) 0.095(15) -0.044(11) -0.002(12) -0.069(9)
O8 0.065(7) 0.159(13) 0.127(17) -0.021(15) 0.007(11) 0.028(8)
O7 0.080(11) 0.157(12) 0.113(16) 0.003(14) 0.011(11) -0.059(9)
O2 0.136(11) 0.067(8) 0.143(18) -0.003(12) -0.005(13) 0.014(7)
O10 0.21(2) 0.17(2) 0.121(17) 0.014(15) 0.035(18) -0.060(18)
C51 0.098(12) 0.077(15) 0.067(17) 0.023(13) -0.013(13) 0.001(8)
C11 0.091(16) 0.091(16) 0.082(10) 0.017(15) -0.018(15) 0.016(13)
C62 0.23(4) 0.32(5) 0.11(3) -0.05(4) 0.05(3) 0.00(4)
C82 0.13(3) 0.26(5) 0.36(6) -0.04(4) 0.07(4) 0.09(3)
C22 0.30(5) 0.12(3) 0.18(4) -0.06(3) 0.04(4) 0.03(3)
C42 0.18(3) 0.29(5) 0.09(2) -0.02(4) -0.02(3) -0.06(4)
C52 0.104(14) 0.16(3) 0.09(2) 0.03(2) -0.065(18) -0.009(17)
C12 0.14(3) 0.12(2) 0.11(3) 0.05(2) -0.02(2) -0.007(19)
C71 0.099(19) 0.17(3) 0.17(3) -0.03(2) 0.06(2) -0.063(17)
C61 0.13(2) 0.19(3) 0.075(12) 0.00(2) -0.003(16) 0.01(2)
C21 0.17(2) 0.077(13) 0.15(3) -0.019(19) 0.03(2) 0.026(14)
C41 0.17(2) 0.21(3) 0.085(17) -0.01(3) -0.04(2) -0.05(2)
C81 0.13(2) 0.18(2) 0.21(3) 0.00(3) 0.04(3) 0.076(18)
C72 0.11(2) 0.26(5) 0.34(6) 0.05(5) 0.09(4) -0.04(3)

loop_
_atom_type_symbol
_atom_type_description
_atom_type_scat_dispersion_real
_atom_type_scat_dispersion_imag
_atom_type_scat_source
C C 0.0033 0.0016 'International Tables Vol C Tables 4.2.6.8 and 6.1.1.4'
H H 0.0000 0.0000 'International Tables Vol C Tables 4.2.6.8 and 6.1.1.4'
O O 0.0106 0.0060 'International Tables Vol C Tables 4.2.6.8 and 6.1.1.4'
Nb Nb -2.0727 0.6215 'International Tables Vol C Tables 4.2.6.8 and 6.1.1.4'
Ta Ta -0.7052 6.5227 'International Tables Vol C Tables 4.2.6.8 and 6.1.1.4'
Re Re -1.0185 7.2310 'International Tables Vol C Tables 4.2.6.8 and 6.1.1.4'

loop_
_geom_angle_atom_site_label_1
_geom_angle_atom_site_label_2
_geom_angle_atom_site_label_3
_geom_angle
_geom_angle_site_symmetry_1
_geom_angle_site_symmetry_3
O2 Ta2 O9 98.6(8) . .
O2 Ta2 O4 101.7(9) . .
O9 Ta2 O4 98.1(8) . .
O2 Ta2 O1 92.1(8) . .
O9 Ta2 O1 95.5(7) . .
O4 Ta2 O1 158.9(7) . .
O2 Ta2 O5 160.1(9) . .
O9 Ta2 O5 93.6(6) . .
O4 Ta2 O5 92.0(7) . .
O1 Ta2 O5 71.1(6) . .
O2 Ta2 O3 84.9(9) . .
O9 Ta2 O3 175.0(8) . .
O4 Ta2 O3 84.5(8) . .
O1 Ta2 O3 80.8(6) . .
O5 Ta2 O3 82.1(7) . .
O7 Ta3 O8 93.1(10) . .
O7 Ta3 O6 93.7(9) . .
O8 Ta3 O6 101.3(9) . .
O7 Ta3 O9 176.5(9) . .
O8 Ta3 O9 89.7(8) . .
O6 Ta3 O9 87.8(7) . .
O7 Ta3 O1 92.9(8) . 3_655
O8 Ta3 O1 163.9(9) . 3_655
O6 Ta3 O1 93.3(7) . 3_655
O9 Ta3 O1 83.9(6) . 3_655
O7 Ta3 O5 93.6(8) . 3_655
O8 Ta3 O5 94.0(8) . 3_655
O6 Ta3 O5 162.7(7) . 3_655
O9 Ta3 O5 84.1(6) . 3_655
O1 Ta3 O5 70.7(6) 3_655 3_655
O11 RE1 O10 106(2) . .
O11 RE1 O12 116(2) . .
O10 RE1 O12 101.5(19) . .
O11 RE1 O3 109.6(18) . .
O10 RE1 O3 110.0(13) . .
O12 RE1 O3 112.7(16) . .
Ta2 O9 Ta3 176.1(9) . .
C11 O1 Ta2 126.0(16) . .
C11 O1 Nb3 124.6(16) . 3_655
Ta2 O1 Nb3 109.4(6) . 3_655
C11 O1 Ta3 124.6(16) . 3_655
Ta2 O1 Ta3 109.4(6) . 3_655
Nb3 O1 Ta3 0.00(11) 3_655 3_655
C51 O5 Ta2 125.1(17) . .
C51 O5 Nb3 125.3(16) . 3_655
Ta2 O5 Nb3 108.8(6) . 3_655
C51 O5 Ta3 125.3(16) . 3_655
Ta2 O5 Ta3 108.8(6) . 3_655
Nb3 O5 Ta3 0.00(7) 3_655 3_655
RE1 O3 Ta2 168.6(12) . .
C81 O8 Ta3 159(2) . .
C41 O4 Ta2 152(2) . .
C71 O7 Ta3 157(2) . .
C61 O6 Ta3 157(2) . .
C21 O2 Ta2 154(2) . .
O5 C51 C52 114(2) . .
C12 C11 O1 115(2) . .
C72 C71 O7 130(5) . .
O6 C61 C62 124(4) . .
C22 C21 O2 118(4) . .
C42 C41 O4 123(4) . .
C82 C81 O8 122(5) . .

loop_
_geom_bond_atom_site_label_1
_geom_bond_atom_site_label_2
_geom_bond_distance
_geom_bond_site_symmetry_2
Ta2 O2 1.873(19) .
Ta2 O9 1.780(14) .
Ta2 O4 1.86(2) .
Ta2 O1 2.079(16) .
Ta2 O5 2.088(16) .
Ta2 O3 2.208(17) .
Ta3 O7 1.858(17) .
Ta3 O8 1.858(19) .
Ta3 O6 1.79(2) .
Ta3 O9 2.060(14) .
Ta3 O1 2.089(14) 3_655
Ta3 O5 2.096(17) 3_655
RE1 O11 1.34(5) .
RE1 O10 1.47(3) .
RE1 O12 1.85(4) .
RE1 O3 1.673(16) .
O1 C11 1.44(3) .
O1 Nb3 2.089(14) 3_655
O1 Ta3 2.089(14) 3_655
O5 C51 1.39(3) .
O5 Nb3 2.096(17) 3_655
O5 Ta3 2.096(17) 3_655
O8 C81 1.36(4) .
O4 C41 1.43(4) .
O7 C71 1.40(3) .
O6 C61 1.39(4) .
O2 C21 1.38(3) .
C51 C52 1.46(3) .
C11 C12 1.48(4) .
C62 C61 1.26(5) .
C82 C81 1.06(4) .
C22 C21 1.28(5) .
C42 C41 1.20(5) .
C71 C72 0.99(4) .
